data_7225851
loop_
_publ_author_name
'Arjmand, F.'
'Sharma, S.'
'Usman, M.'
'Leu, B. M.'
'Hu, M. Y.'
'Toupet, L.'
'Gosztola, D.'
'Tabassum, S.'

_publ_section_title
;
 Vibrational dynamics (IR, Raman, NRVS) and a DFT study of a new antitumor
 tetranuclearstannoxane cluster, Sn(iv)-oxo-{di-o-vanillin} dimethyl
 dichloride.
;
_journal_issue 27
_journal_name_full 'Physical chemistry chemical physics : PCCP'
_journal_page_first 17805
_journal_page_last 17809
_journal_paper_doi 10.1039/c6cp02914k
_journal_volume 18
_journal_year 2016
_chemical_formula_sum 'C12 H19 Cl N2 O2 Sn2'
_chemical_formula_weight 496.12
_space_group_crystal_system monoclinic
_space_group_IT_number 11
_space_group_name_Hall '-P 2yb'
_space_group_name_H-M_alt 'P 1 21/m 1'
_symmetry_space_group_name_Hall '-P 2yb'
_symmetry_space_group_name_H-M 'P 1 21/m 1'
_atom_sites_solution_hydrogens geom
_audit_block_doi 10.5517/cc1j3jkq
_audit_creation_method SHELXL-2014/6
_audit_update_record
;
2015-06-11 deposited with the CCDC.
2016-06-10 downloaded from the CCDC.
;
_cell_angle_alpha 90
_cell_angle_beta 104.691(2)
_cell_angle_gamma 90
_cell_formula_units_Z 4
_cell_length_a 7.5613(2)
_cell_length_b 18.8087(3)
_cell_length_c 11.8932(2)
_cell_measurement_reflns_used 7602
_cell_measurement_temperature 150(2)
_cell_measurement_theta_max 70.2230
_cell_measurement_theta_min 3.8590
_cell_volume 1636.13(6)
_computing_cell_refinement 'CrysAlis RED, Oxford Diffraction Ltd.,Version 1.171.37.35'
_computing_data_collection 'CrysAlis CCD, Oxford Diffraction Ltd.,Version 1.171.37.35'
_computing_data_reduction 'CrysAlis RED, Oxford Diffraction Ltd.,Version 1.171.37.35'
_computing_molecular_graphics 'MERCURY 3.3(CCDC, 2014)'
_computing_publication_material 'WINGX (Farrugia, 1999)'
_computing_structure_refinement 'SHELXL-2014/6 (Sheldrick, 2014)'
_computing_structure_solution 'SIR-97_(Altomare & al., 1999)'
_diffrn_ambient_temperature 150(2)
_diffrn_detector 'CCD plate'
_diffrn_detector_area_resol_mean 8.0662
_diffrn_detector_type EosS2
_diffrn_measured_fraction_theta_full 1.000
_diffrn_measured_fraction_theta_max 0.997
_diffrn_measurement_device 'four-circle diffractometer'
_diffrn_measurement_device_type 'SuperNova, Single source at offset, EosS2'
_diffrn_radiation_monochromator mirror
_diffrn_radiation_probe x-ray
_diffrn_radiation_type 'Cu K\a'
_diffrn_radiation_wavelength 1.54184
_diffrn_reflns_av_R_equivalents 0.0888
_diffrn_reflns_av_unetI/netI 0.0475
_diffrn_reflns_Laue_measured_fraction_full 1.000
_diffrn_reflns_Laue_measured_fraction_max 0.997
_diffrn_reflns_limit_h_max 9
_diffrn_reflns_limit_h_min -8
_diffrn_reflns_limit_k_max 23
_diffrn_reflns_limit_k_min -22
_diffrn_reflns_limit_l_max 14
_diffrn_reflns_limit_l_min -14
_diffrn_reflns_number 16206
_diffrn_reflns_point_group_measured_fraction_full 1.000
_diffrn_reflns_point_group_measured_fraction_max 0.997
_diffrn_reflns_theta_full 67.684
_diffrn_reflns_theta_max 70.652
_diffrn_reflns_theta_min 3.842
_diffrn_source 'sealed X-ray tube'
_diffrn_source_type 'SuperNova (Cu) X-ray Source'
_exptl_absorpt_coefficient_mu 25.789
_exptl_absorpt_correction_T_max 0.184
_exptl_absorpt_correction_T_min 0.027
_exptl_absorpt_correction_type analytical
_exptl_absorpt_process_details
;
CrysAlisPro, Agilent Technologies,
Version 1.171.37.35h (release 09-02-2015 CrysAlis171 .NET)
(compiled Feb  9 2015,16:26:32)
Analytical numeric absorption correction using a multifaceted crystal
model based on expressions derived by R.C. Clark & J.S. Reid.
(Clark, R. C. & Reid, J. S. (1995). Acta Cryst. A51, 887-897)
Empirical absorption correction using spherical harmonics,
 implemented in SCALE3 ABSPACK scaling algorithm.
;
_exptl_crystal_colour yellow
_exptl_crystal_density_diffrn 2.014
_exptl_crystal_description prism
_exptl_crystal_F_000 952
_exptl_crystal_size_max 0.284
_exptl_crystal_size_mid 0.215
_exptl_crystal_size_min 0.114
_refine_diff_density_max 2.028
_refine_diff_density_min -2.413
_refine_diff_density_rms 0.279
_refine_ls_extinction_method none
_refine_ls_goodness_of_fit_ref 1.097
_refine_ls_hydrogen_treatment constr
_refine_ls_matrix_type full
_refine_ls_number_parameters 184
_refine_ls_number_reflns 3236
_refine_ls_number_restraints 0
_refine_ls_restrained_S_all 1.097
_refine_ls_R_factor_all 0.0622
_refine_ls_R_factor_gt 0.0604
_refine_ls_shift/su_max 0.000
_refine_ls_shift/su_mean 0.000
_refine_ls_structure_factor_coef Fsqd
_refine_ls_weighting_details 'w=1/[\s^2^(Fo^2^)+(0.1121P)^2^+1.0859P] where P=(Fo^2^+2Fc^2^)/3'
_refine_ls_weighting_scheme calc
_refine_ls_wR_factor_gt 0.1584
_refine_ls_wR_factor_ref 0.1624
_reflns_Friedel_coverage 0.000
_reflns_number_gt 3025
_reflns_number_total 3236
_reflns_threshold_expression 'I > 2\s(I)'
_cod_data_source_file c6cp02914k3.cif
_cod_data_source_block shelx
_cod_depositor_comments 'Adding full bibliography for 7225851.cif.'
_cod_database_code 7225851
_shelx_space_group_comment
;
The symmetry employed for this shelxl refinement is uniquely defined
by the following loop, which should always be used as a source of
symmetry information in preference to the above space-group names.
They are only intended as comments.
;
_shelxl_version_number 2014/6

loop_
_space_group_symop_operation_xyz
'x, y, z'
'-x, y+1/2, -z'
'-x, -y, -z'
'x, -y-1/2, z'

loop_
_atom_site_label
_atom_site_type_symbol
_atom_site_fract_x
_atom_site_fract_y
_atom_site_fract_z
_atom_site_U_iso_or_equiv
_atom_site_adp_type
_atom_site_occupancy
_atom_site_site_symmetry_order
_atom_site_calc_flag
_atom_site_refinement_flags_posn
_atom_site_refinement_flags_adp
_atom_site_refinement_flags_occupancy
Sn1 Sn 0.25001(5) 0.16214(2) 0.66513(4) 0.0372(2) Uani 1 1 d . . .
Sn2 Sn 0.24826(8) 0.2500 0.93462(5) 0.0442(2) Uani 1 2 d S T P
Sn3 Sn 0.22980(8) 0.2500 0.38256(4) 0.0398(2) Uani 1 2 d S T P
Cl1 Cl 0.2289(2) 0.38768(8) 0.40714(13) 0.0474(4) Uani 1 1 d . . .
N1 N 0.2639(6) 0.13099(19) 0.8692(3) 0.0242(8) Uani 1 1 d . . .
N2 N 0.2560(8) 0.2500 0.7626(5) 0.0223(11) Uani 1 2 d S T P
N3 N 0.2244(8) 0.2500 0.5476(5) 0.0251(11) Uani 1 2 d S T P
O1 O 0.2265(7) 0.1729(2) 1.0977(3) 0.0401(9) Uani 1 1 d . . .
O2 O 0.2897(6) 0.0221(2) 0.7349(4) 0.0434(10) Uani 1 1 d . . .
C1 C 0.4976(11) 0.2500 0.3576(8) 0.0460(19) Uani 1 2 d S T P
H1A H 0.4906 0.2500 0.2742 0.069 Uiso 1 2 calc R U P
H1B H 0.5630 0.2925 0.3936 0.069 Uiso 0.5 1 calc R U P
H1C H 0.5630 0.2075 0.3936 0.069 Uiso 0.5 1 calc R U P
C2 C -0.0344(11) 0.2500 0.2679(8) 0.0445(19) Uani 1 2 d S T P
H2A H -0.0240 0.2500 0.1874 0.067 Uiso 1 2 calc R U P
H2B H -0.1008 0.2075 0.2816 0.067 Uiso 0.5 1 calc R U P
H2C H -0.1008 0.2925 0.2816 0.067 Uiso 0.5 1 calc R U P
C3 C 0.5286(8) 0.1388(3) 0.6828(5) 0.0401(12) Uani 1 1 d . . .
H3A H 0.5390 0.0961 0.6376 0.060 Uiso 1 1 calc R U .
H3B H 0.5873 0.1789 0.6542 0.060 Uiso 1 1 calc R U .
H3C H 0.5888 0.1304 0.7650 0.060 Uiso 1 1 calc R U .
C4 C -0.0217(7) 0.1257(3) 0.6167(5) 0.0411(12) Uani 1 1 d . . .
H4A H -0.0288 0.0828 0.5690 0.062 Uiso 1 1 calc R U .
H4B H -0.0626 0.1146 0.6866 0.062 Uiso 1 1 calc R U .
H4C H -0.1004 0.1627 0.5720 0.062 Uiso 1 1 calc R U .
C5 C 0.5293(10) 0.2500 1.0159(7) 0.0372(16) Uani 1 2 d S T P
H5A H 0.5473 0.2500 1.1005 0.056 Uiso 1 2 calc R U P
H5B H 0.5859 0.2075 0.9926 0.056 Uiso 0.5 1 calc R U P
H5C H 0.5859 0.2925 0.9926 0.056 Uiso 0.5 1 calc R U P
C6 C -0.0377(10) 0.2500 0.9035(7) 0.0371(16) Uani 1 2 d S T P
H6A H -0.0715 0.2500 0.9778 0.056 Uiso 1 2 calc R U P
H6B H -0.0876 0.2925 0.8591 0.056 Uiso 0.5 1 calc R U P
H6C H -0.0876 0.2075 0.8591 0.056 Uiso 0.5 1 calc R U P
C7 C 0.2224(8) 0.1083(3) 1.1071(5) 0.0361(11) Uani 1 1 d . . .
H7 H 0.2062 0.0915 1.1792 0.043 Uiso 1 1 calc R U .
C8 C 0.2385(7) 0.0536(3) 1.0250(5) 0.0344(11) Uani 1 1 d . . .
C9 C 0.2295(8) -0.0167(3) 1.0650(5) 0.0405(12) Uani 1 1 d . . .
H9 H 0.2155 -0.0245 1.1412 0.049 Uiso 1 1 calc R U .
C10 C 0.2404(8) -0.0732(3) 0.9967(6) 0.0439(13) Uani 1 1 d . . .
H10 H 0.2345 -0.1202 1.0248 0.053 Uiso 1 1 calc R U .
C11 C 0.2609(8) -0.0618(3) 0.8827(6) 0.0424(13) Uani 1 1 d . . .
H11 H 0.2691 -0.1013 0.8344 0.051 Uiso 1 1 calc R U .
C12 C 0.2690(7) 0.0053(3) 0.8422(4) 0.0333(12) Uani 1 1 d . . .
C13 C 0.2564(7) 0.0672(3) 0.9129(5) 0.0296(10) Uani 1 1 d . . .
C14 C 0.2975(13) -0.0353(4) 0.6566(6) 0.0580(18) Uani 1 1 d . . .
H14A H 0.3125 -0.0161 0.5831 0.087 Uiso 1 1 calc R U .
H14B H 0.4013 -0.0663 0.6913 0.087 Uiso 1 1 calc R U .
H14C H 0.1839 -0.0629 0.6421 0.087 Uiso 1 1 calc R U .

loop_
_atom_site_aniso_label
_atom_site_aniso_U_11
_atom_site_aniso_U_22
_atom_site_aniso_U_33
_atom_site_aniso_U_23
_atom_site_aniso_U_13
_atom_site_aniso_U_12
Sn1 0.0297(3) 0.0308(3) 0.0523(3) -0.00931(13) 0.0125(2) -0.00134(11)
Sn2 0.0293(3) 0.0814(5) 0.0233(3) 0.000 0.0095(2) 0.000
Sn3 0.0323(3) 0.0638(4) 0.0243(3) 0.000 0.0093(2) 0.000
Cl1 0.0610(9) 0.0475(8) 0.0361(7) -0.0015(6) 0.0167(6) 0.0000(6)
N1 0.041(2) 0.0143(16) 0.0189(17) -0.0034(14) 0.0099(15) 0.0010(14)
N2 0.036(3) 0.019(2) 0.016(2) 0.000 0.013(2) 0.000
N3 0.026(3) 0.035(3) 0.015(2) 0.000 0.006(2) 0.000
O1 0.059(3) 0.0381(18) 0.0254(18) -0.0028(15) 0.0159(18) -0.0010(17)
O2 0.063(3) 0.0253(16) 0.046(2) -0.0079(16) 0.021(2) -0.0018(16)
C1 0.032(4) 0.063(5) 0.047(5) 0.000 0.017(4) 0.000
C2 0.033(4) 0.056(5) 0.039(4) 0.000 0.000(3) 0.000
C3 0.033(3) 0.045(3) 0.043(3) -0.003(2) 0.012(2) 0.003(2)
C4 0.027(3) 0.053(3) 0.041(3) -0.004(3) 0.005(2) -0.008(2)
C5 0.025(3) 0.045(4) 0.039(4) 0.000 0.005(3) 0.000
C6 0.030(4) 0.045(4) 0.040(4) 0.000 0.018(3) 0.000
C7 0.040(3) 0.040(3) 0.028(2) 0.002(2) 0.010(2) -0.001(2)
C8 0.032(3) 0.036(3) 0.033(3) 0.001(2) 0.004(2) 0.000(2)
C9 0.036(3) 0.045(3) 0.042(3) 0.011(2) 0.013(2) 0.000(2)
C10 0.042(3) 0.033(3) 0.059(4) 0.013(2) 0.016(3) 0.004(2)
C11 0.042(3) 0.029(3) 0.055(4) -0.005(2) 0.011(3) 0.002(2)
C12 0.032(3) 0.031(3) 0.038(3) -0.0032(19) 0.011(2) -0.0024(18)
C13 0.025(2) 0.026(2) 0.039(3) 0.003(2) 0.009(2) -0.0047(17)
C14 0.090(5) 0.040(3) 0.050(4) -0.016(3) 0.029(4) 0.000(3)

loop_
_atom_type_symbol
_atom_type_description
_atom_type_scat_dispersion_real
_atom_type_scat_dispersion_imag
_atom_type_scat_source
C C 0.0181 0.0091 'International Tables Vol C Tables 4.2.6.8 and 6.1.1.4'
H H 0.0000 0.0000 'International Tables Vol C Tables 4.2.6.8 and 6.1.1.4'
N N 0.0311 0.0180 'International Tables Vol C Tables 4.2.6.8 and 6.1.1.4'
O O 0.0492 0.0322 'International Tables Vol C Tables 4.2.6.8 and 6.1.1.4'
Cl Cl 0.3639 0.7018 'International Tables Vol C Tables 4.2.6.8 and 6.1.1.4'
Sn Sn 0.0259 5.4591 'International Tables Vol C Tables 4.2.6.8 and 6.1.1.4'

loop_
_geom_angle_atom_site_label_1
_geom_angle_atom_site_label_2
_geom_angle_atom_site_label_3
_geom_angle
_geom_angle_site_symmetry_1
_geom_angle_site_symmetry_3
N2 Sn1 C4 107.7(2) . .
N2 Sn1 C3 103.7(2) . .
C4 Sn1 C3 147.2(2) . .
N2 Sn1 N3 74.19(18) . .
C4 Sn1 N3 98.8(2) . .
C3 Sn1 N3 98.5(2) . .
N2 Sn1 N1 68.91(14) . .
C4 Sn1 N1 89.2(2) . .
C3 Sn1 N1 93.43(19) . .
N3 Sn1 N1 142.93(14) . .
N2 Sn2 C6 96.4(3) . .
N2 Sn2 C5 100.2(3) . .
C6 Sn2 C5 163.4(3) . .
N2 Sn2 N1 70.10(10) . .
C6 Sn2 N1 94.39(12) . .
C5 Sn2 N1 91.27(13) . .
N2 Sn2 N1 70.10(10) . 4_565
C6 Sn2 N1 94.39(12) . 4_565
C5 Sn2 N1 91.27(13) . 4_565
N1 Sn2 N1 139.94(19) . 4_565
N2 Sn2 O1 143.77(10) . 4_565
C6 Sn2 O1 82.4(2) . 4_565
C5 Sn2 O1 84.2(2) . 4_565
N1 Sn2 O1 146.10(14) . 4_565
N1 Sn2 O1 73.88(13) 4_565 4_565
N2 Sn2 O1 143.77(10) . .
C6 Sn2 O1 82.4(2) . .
C5 Sn2 O1 84.2(2) . .
N1 Sn2 O1 73.88(14) . .
N1 Sn2 O1 146.10(14) 4_565 .
O1 Sn2 O1 72.24(19) 4_565 .
N3 Sn3 C2 112.8(3) . .
N3 Sn3 C1 113.6(3) . .
C2 Sn3 C1 133.6(4) . .
N3 Sn3 Cl1 83.52(4) . 4_565
C2 Sn3 Cl1 92.49(5) . 4_565
C1 Sn3 Cl1 92.61(5) . 4_565
N3 Sn3 Cl1 83.52(4) . .
C2 Sn3 Cl1 92.49(5) . .
C1 Sn3 Cl1 92.61(5) . .
Cl1 Sn3 Cl1 167.04(7) 4_565 .
C13 N1 Sn2 135.9(3) . .
C13 N1 Sn1 127.5(3) . .
Sn2 N1 Sn1 96.01(14) . .
Sn1 N2 Sn1 110.4(2) . 4_565
Sn1 N2 Sn2 124.71(12) . .
Sn1 N2 Sn2 124.71(12) 4_565 .
Sn3 N3 Sn1 128.91(12) . .
Sn3 N3 Sn1 128.91(12) . 4_565
Sn1 N3 Sn1 101.0(2) . 4_565
C7 O1 Sn2 131.8(4) . .
C12 O2 C14 117.8(5) . .
Sn3 C1 H1A 109.5 . .
Sn3 C1 H1B 109.5 . .
H1A C1 H1B 109.5 . .
Sn3 C1 H1C 109.5 . .
H1A C1 H1C 109.5 . .
H1B C1 H1C 109.5 . .
Sn3 C2 H2A 109.5 . .
Sn3 C2 H2B 109.5 . .
H2A C2 H2B 109.5 . .
Sn3 C2 H2C 109.5 . .
H2A C2 H2C 109.5 . .
H2B C2 H2C 109.5 . .
Sn1 C3 H3A 109.5 . .
Sn1 C3 H3B 109.5 . .
H3A C3 H3B 109.5 . .
Sn1 C3 H3C 109.5 . .
H3A C3 H3C 109.5 . .
H3B C3 H3C 109.5 . .
Sn1 C4 H4A 109.5 . .
Sn1 C4 H4B 109.5 . .
H4A C4 H4B 109.5 . .
Sn1 C4 H4C 109.5 . .
H4A C4 H4C 109.5 . .
H4B C4 H4C 109.5 . .
Sn2 C5 H5A 109.5 . .
Sn2 C5 H5B 109.5 . .
H5A C5 H5B 109.5 . .
Sn2 C5 H5C 109.5 . .
H5A C5 H5C 109.5 . .
H5B C5 H5C 109.5 . .
Sn2 C6 H6A 109.5 . .
Sn2 C6 H6B 109.5 . .
H6A C6 H6B 109.5 . .
Sn2 C6 H6C 109.5 . .
H6A C6 H6C 109.5 . .
H6B C6 H6C 109.5 . .
O1 C7 C8 129.6(5) . .
O1 C7 H7 115.2 . .
C8 C7 H7 115.2 . .
C13 C8 C9 121.2(5) . .
C13 C8 C7 124.0(5) . .
C9 C8 C7 114.8(5) . .
C10 C9 C8 121.2(6) . .
C10 C9 H9 119.4 . .
C8 C9 H9 119.4 . .
C9 C10 C11 119.5(5) . .
C9 C10 H10 120.2 . .
C11 C10 H10 120.2 . .
C12 C11 C10 120.3(6) . .
C12 C11 H11 119.8 . .
C10 C11 H11 119.8 . .
C11 C12 O2 125.0(5) . .
C11 C12 C13 121.6(5) . .
O2 C12 C13 113.4(5) . .
N1 C13 C8 124.7(5) . .
N1 C13 C12 119.1(5) . .
C8 C13 C12 116.2(5) . .
O2 C14 H14A 109.5 . .
O2 C14 H14B 109.5 . .
H14A C14 H14B 109.5 . .
O2 C14 H14C 109.5 . .
H14A C14 H14C 109.5 . .
H14B C14 H14C 109.5 . .

loop_
_geom_bond_atom_site_label_1
_geom_bond_atom_site_label_2
_geom_bond_distance
_geom_bond_site_symmetry_2
Sn1 N2 2.012(3) .
Sn1 C4 2.103(5) .
Sn1 C3 2.109(6) .
Sn1 N3 2.142(3) .
Sn1 N1 2.473(4) .
Sn2 N2 2.062(5) .
Sn2 C6 2.099(8) .
Sn2 C5 2.100(7) .
Sn2 N1 2.383(3) .
Sn2 N1 2.383(4) 4_565
Sn2 O1 2.461(4) 4_565
Sn2 O1 2.461(4) .
Sn3 N3 1.973(5) .
Sn3 C2 2.114(8) .
Sn3 C1 2.120(8) .
Sn3 Cl1 2.6062(15) 4_565
Sn3 Cl1 2.6062(15) .
N1 C13 1.314(6) .
N2 Sn1 2.012(3) 4_565
N3 Sn1 2.142(3) 4_565
O1 C7 1.220(7) .
O2 C12 1.362(7) .
O2 C14 1.437(7) .
C1 H1A 0.9800 .
C1 H1B 0.9800 .
C1 H1C 0.9800 .
C2 H2A 0.9800 .
C2 H2B 0.9800 .
C2 H2C 0.9800 .
C3 H3A 0.9800 .
C3 H3B 0.9800 .
C3 H3C 0.9800 .
C4 H4A 0.9800 .
C4 H4B 0.9800 .
C4 H4C 0.9800 .
C5 H5A 0.9800 .
C5 H5B 0.9800 .
C5 H5C 0.9800 .
C6 H6A 0.9800 .
C6 H6B 0.9800 .
C6 H6C 0.9800 .
C7 C8 1.445(8) .
C7 H7 0.9500 .
C8 C13 1.397(8) .
C8 C9 1.414(8) .
C9 C10 1.353(9) .
C9 H9 0.9500 .
C10 C11 1.420(10) .
C10 H10 0.9500 .
C11 C12 1.357(8) .
C11 H11 0.9500 .
C12 C13 1.454(7) .
C14 H14A 0.9800 .
C14 H14B 0.9800 .
C14 H14C 0.9800 .

loop_
_geom_torsion_atom_site_label_1
_geom_torsion_atom_site_label_2
_geom_torsion_atom_site_label_3
_geom_torsion_atom_site_label_4
_geom_torsion
Sn2 O1 C7 C8 3.5(10)
O1 C7 C8 C13 -2.4(10)
O1 C7 C8 C9 179.4(6)
C13 C8 C9 C10 0.9(9)
C7 C8 C9 C10 179.2(5)
C8 C9 C10 C11 -0.1(9)
C9 C10 C11 C12 -0.2(9)
C10 C11 C12 O2 179.5(5)
C10 C11 C12 C13 -0.2(9)
C14 O2 C12 C11 2.3(9)
C14 O2 C12 C13 -178.0(6)
Sn2 N1 C13 C8 -1.6(8)
Sn1 N1 C13 C8 -170.3(4)
Sn2 N1 C13 C12 179.1(3)
Sn1 N1 C13 C12 10.3(7)
C9 C8 C13 N1 179.3(5)
C7 C8 C13 N1 1.2(9)
C9 C8 C13 C12 -1.3(8)
C7 C8 C13 C12 -179.4(5)
C11 C12 C13 N1 -179.6(5)
O2 C12 C13 N1 0.6(7)
C11 C12 C13 C8 1.0(8)
O2 C12 C13 C8 -178.8(5)
